data_7125229
loop_
_publ_author_name
'Baudron, St\'ephane A'
'Hosseini, Mir Wais'

_publ_section_title
;
 Pre-organization of clefts for Ag-\p interactions in Zn(ii) bisdipyrrin
 helicates for the construction of heterometallic networks.
;
_journal_issue 88
_journal_name_full 'Chemical communications (Cambridge, England)'
_journal_page_first 13000
_journal_page_last 13003
_journal_paper_doi 10.1039/c6cc07754d
_journal_volume 52
_journal_year 2016
_chemical_formula_sum 'C53 H38 N4 Ni'
_chemical_formula_weight 789.58
_space_group_crystal_system monoclinic
_space_group_IT_number 13
_space_group_name_Hall '-P 2yac'
_space_group_name_H-M_alt 'P 1 2/n 1'
_atom_sites_solution_hydrogens geom
_audit_creation_method SHELXL-2014/7
_audit_update_record
;
2016-09-23 deposited with the CCDC.
2016-10-11 downloaded from the CCDC.
;
_cell_angle_alpha 90
_cell_angle_beta 93.971(2)
_cell_angle_gamma 90
_cell_formula_units_Z 4
_cell_length_a 10.7748(4)
_cell_length_b 11.5828(4)
_cell_length_c 35.9716(11)
_cell_measurement_reflns_used 7305
_cell_measurement_temperature 173(2)
_cell_measurement_theta_max 28.37
_cell_measurement_theta_min 2.62
_cell_volume 4478.6(3)
_computing_cell_refinement 'Bruker SAINT'
_computing_data_collection 'Bruker APEX2'
_computing_data_reduction 'Bruker SAINT'
_computing_molecular_graphics 'Bruker SHELXTL'
_computing_publication_material 'Bruker SHELXTL'
_computing_structure_refinement 'SHELXL-2014 (Sheldrick 2014)'
_computing_structure_solution 'SHELXS-97 (Sheldrick 2008)'
_diffrn_ambient_temperature 173(2)
_diffrn_measured_fraction_theta_full 0.961
_diffrn_measured_fraction_theta_max 0.918
_diffrn_measurement_device_type 'Bruker APEX-II CCD'
_diffrn_measurement_method '\f and \w scans'
_diffrn_radiation_type MoK\a
_diffrn_radiation_wavelength 0.71073
_diffrn_reflns_av_R_equivalents 0.0446
_diffrn_reflns_av_unetI/netI 0.0436
_diffrn_reflns_Laue_measured_fraction_full 0.961
_diffrn_reflns_Laue_measured_fraction_max 0.918
_diffrn_reflns_limit_h_max 15
_diffrn_reflns_limit_h_min -15
_diffrn_reflns_limit_k_max 16
_diffrn_reflns_limit_k_min -12
_diffrn_reflns_limit_l_max 47
_diffrn_reflns_limit_l_min -39
_diffrn_reflns_number 48069
_diffrn_reflns_point_group_measured_fraction_full 0.961
_diffrn_reflns_point_group_measured_fraction_max 0.918
_diffrn_reflns_theta_full 25.242
_diffrn_reflns_theta_max 30.199
_diffrn_reflns_theta_min 1.847
_exptl_absorpt_coefficient_mu 0.472
_exptl_absorpt_correction_T_max 0.980
_exptl_absorpt_correction_T_min 0.945
_exptl_absorpt_correction_type multi-scan
_exptl_absorpt_process_details sadabs
_exptl_crystal_colour dark-brown
_exptl_crystal_density_diffrn 1.171
_exptl_crystal_density_meas ?
_exptl_crystal_description platelet
_exptl_crystal_F_000 1648
_exptl_crystal_size_max 0.120
_exptl_crystal_size_mid 0.070
_exptl_crystal_size_min 0.040
_refine_diff_density_max 0.752
_refine_diff_density_min -0.505
_refine_diff_density_rms 0.079
_refine_ls_extinction_method none
_refine_ls_goodness_of_fit_ref 1.047
_refine_ls_hydrogen_treatment constr
_refine_ls_matrix_type full
_refine_ls_number_parameters 513
_refine_ls_number_reflns 12232
_refine_ls_number_restraints 1
_refine_ls_restrained_S_all 1.051
_refine_ls_R_factor_all 0.1054
_refine_ls_R_factor_gt 0.0633
_refine_ls_shift/su_max 0.001
_refine_ls_shift/su_mean 0.000
_refine_ls_structure_factor_coef Fsqd
_refine_ls_weighting_details 'w=1/[\s^2^(Fo^2^)+(0.0889P)^2^+3.2808P] where P=(Fo^2^+2Fc^2^)/3'
_refine_ls_weighting_scheme calc
_refine_ls_wR_factor_gt 0.1724
_refine_ls_wR_factor_ref 0.1998
_reflns_Friedel_coverage 0.000
_reflns_number_gt 7399
_reflns_number_total 12232
_reflns_threshold_expression 'I > 2\s(I)'
_cod_data_source_file c6cc07754d2.cif
_cod_data_source_block compound3
_cod_depositor_comments
;
The following automatic conversions were performed:

data item '_exptl_crystal_density_meas' value 'not measured' was
changed to '?' -- the value is perceived as not measured.

Automatic conversion script
Id: cif_fix_values 6909 2019-04-08 15:41:33Z antanas 
;
_cod_original_sg_symbol_H-M 'P 2/n'
_cod_database_code 7125229
_shelx_shelxl_version_number 2014/7
_shelx_space_group_comment
;
The symmetry employed for this shelxl refinement is uniquely defined
by the following loop, which should always be used as a source of
symmetry information in preference to the above space-group names.
They are only intended as comments.
;
_shelx_estimated_absorpt_t_min 0.946
_shelx_estimated_absorpt_t_max 0.981
_platon_squeeze_void_probe_radius 1.20

loop_
_space_group_symop_operation_xyz
'x, y, z'
'-x+1/2, y, -z+1/2'
'-x, -y, -z'
'x-1/2, -y, z-1/2'

loop_
_atom_site_label
_atom_site_type_symbol
_atom_site_fract_x
_atom_site_fract_y
_atom_site_fract_z
_atom_site_U_iso_or_equiv
_atom_site_adp_type
_atom_site_occupancy
_atom_site_site_symmetry_order
_atom_site_calc_flag
_atom_site_refinement_flags_posn
_atom_site_refinement_flags_adp
_atom_site_refinement_flags_occupancy
C1 C 0.8429(3) 0.7942(3) 0.22150(8) 0.0419(7) Uani 1 1 d . . .
H1 H 0.8655 0.7668 0.2459 0.050 Uiso 1 1 calc R U .
C2 C 0.8679(3) 0.7348(3) 0.18871(8) 0.0441(7) Uani 1 1 d . . .
H2 H 0.9088 0.6625 0.1870 0.053 Uiso 1 1 calc R U .
C3 C 0.8215(3) 0.8022(2) 0.15997(8) 0.0366(6) Uani 1 1 d . . .
H3 H 0.8228 0.7849 0.1342 0.044 Uiso 1 1 calc R U .
C4 C 0.7712(2) 0.9024(2) 0.17543(7) 0.0295(5) Uani 1 1 d . . .
C5 C 0.7259(2) 1.0006(2) 0.15670(7) 0.0298(5) Uani 1 1 d . . .
C6 C 0.6938(2) 1.1013(2) 0.17416(7) 0.0304(5) Uani 1 1 d . . .
C7 C 0.6356(3) 1.2003(2) 0.15762(8) 0.0378(6) Uani 1 1 d . . .
H7 H 0.6195 1.2137 0.1317 0.045 Uiso 1 1 calc R U .
C8 C 0.6066(3) 1.2727(3) 0.18566(8) 0.0442(7) Uani 1 1 d . . .
H8 H 0.5664 1.3455 0.1831 0.053 Uiso 1 1 calc R U .
C9 C 0.6483(3) 1.2179(2) 0.21895(8) 0.0411(7) Uani 1 1 d . . .
H9 H 0.6388 1.2490 0.2430 0.049 Uiso 1 1 calc R U .
C10 C 0.7120(2) 0.9941(2) 0.11505(7) 0.0302(5) Uani 1 1 d . . .
C11 C 0.8089(3) 1.0326(2) 0.09401(8) 0.0354(6) Uani 1 1 d . . .
C12 C 0.9193(3) 1.0839(3) 0.11078(9) 0.0470(7) Uani 1 1 d . . .
H12 H 0.9290 1.0923 0.1371 0.056 Uiso 1 1 calc R U .
C13 C 1.0110(3) 1.1211(4) 0.08935(11) 0.0645(10) Uani 1 1 d . . .
H13 H 1.0831 1.1570 0.1009 0.077 Uiso 1 1 calc R U .
C14 C 1.0002(4) 1.1071(4) 0.05035(11) 0.0730(12) Uani 1 1 d . . .
H14 H 1.0660 1.1315 0.0359 0.088 Uiso 1 1 calc R U .
C15 C 0.8969(3) 1.0591(4) 0.03323(9) 0.0593(9) Uani 1 1 d . . .
H15 H 0.8903 1.0518 0.0069 0.071 Uiso 1 1 calc R U .
C16 C 0.7973(3) 1.0192(3) 0.05434(8) 0.0407(7) Uani 1 1 d . . .
C17 C 0.6909(3) 0.9707(3) 0.03726(8) 0.0446(7) Uani 1 1 d . . .
H17 H 0.6847 0.9611 0.0110 0.054 Uiso 1 1 calc R U .
C18 C 0.5934(3) 0.9357(3) 0.05768(8) 0.0390(6) Uani 1 1 d . . .
C19 C 0.4817(3) 0.8879(3) 0.04030(10) 0.0548(9) Uani 1 1 d . . .
H19 H 0.4737 0.8794 0.0140 0.066 Uiso 1 1 calc R U .
C20 C 0.3875(4) 0.8546(3) 0.06062(11) 0.0673(11) Uani 1 1 d . . .
H20 H 0.3141 0.8232 0.0484 0.081 Uiso 1 1 calc R U .
C21 C 0.3965(3) 0.8656(3) 0.09979(11) 0.0591(9) Uani 1 1 d . . .
H21 H 0.3291 0.8422 0.1137 0.071 Uiso 1 1 calc R U .
C22 C 0.5015(3) 0.9098(3) 0.11762(9) 0.0437(7) Uani 1 1 d . . .
H22 H 0.5070 0.9159 0.1440 0.052 Uiso 1 1 calc R U .
C23 C 0.6029(2) 0.9469(2) 0.09743(7) 0.0331(6) Uani 1 1 d . . .
N1 N 0.7836(2) 0.89375(19) 0.21411(6) 0.0330(5) Uani 1 1 d . . .
N2 N 0.7031(2) 1.11664(19) 0.21278(6) 0.0329(5) Uani 1 1 d . . .
Ni1 Ni 0.7500 1.00598(4) 0.2500 0.02947(13) Uani 1 2 d S T P
C24 C 0.4686(3) 0.5934(3) 0.21769(9) 0.0538(9) Uani 1 1 d . . .
H24 H 0.5073 0.6100 0.2416 0.065 Uiso 1 1 calc R U .
C25 C 0.5204(3) 0.6209(3) 0.18401(9) 0.0601(10) Uani 1 1 d . . .
H25 H 0.5980 0.6575 0.1811 0.072 Uiso 1 1 calc R U .
C26 C 0.4364(3) 0.5845(3) 0.15625(9) 0.0459(7) Uani 1 1 d . . .
H26 H 0.4451 0.5903 0.1302 0.055 Uiso 1 1 calc R U .
C27 C 0.3345(3) 0.5366(2) 0.17338(7) 0.0346(6) Uani 1 1 d . . .
C28 C 0.2225(3) 0.4995(2) 0.15613(8) 0.0317(5) Uani 1 1 d . . .
C29 C 0.1210(3) 0.4666(2) 0.17538(8) 0.0348(6) Uani 1 1 d . . .
C30 C 0.0102(3) 0.4151(3) 0.16021(9) 0.0460(7) Uani 1 1 d . . .
H30 H -0.0127 0.4035 0.1345 0.055 Uiso 1 1 calc R U .
C31 C -0.0584(3) 0.3850(4) 0.18946(9) 0.0630(10) Uani 1 1 d . . .
H31 H -0.1375 0.3484 0.1881 0.076 Uiso 1 1 calc R U .
C32 C 0.0115(3) 0.4188(3) 0.22161(9) 0.0538(9) Uani 1 1 d . . .
H32 H -0.0138 0.4070 0.2461 0.065 Uiso 1 1 calc R U .
C33 C 0.2107(2) 0.4919(2) 0.11437(8) 0.0344(6) Uani 1 1 d . . .
C34 C 0.2539(3) 0.3929(3) 0.09687(8) 0.0382(6) Uani 1 1 d . . .
C35 C 0.3120(3) 0.2998(3) 0.11701(9) 0.0464(7) Uani 1 1 d . . .
H35 H 0.3240 0.3049 0.1434 0.056 Uiso 1 1 calc R U .
C36 C 0.3506(3) 0.2039(3) 0.09957(11) 0.0615(10) Uani 1 1 d . . .
H36 H 0.3872 0.1421 0.1138 0.074 Uiso 1 1 calc R U .
C37 C 0.3368(3) 0.1955(4) 0.06052(12) 0.0673(11) Uani 1 1 d . . .
H37 H 0.3653 0.1283 0.0486 0.081 Uiso 1 1 calc R U .
C38 C 0.2845(3) 0.2802(4) 0.04015(10) 0.0619(10) Uani 1 1 d . . .
H38 H 0.2768 0.2725 0.0138 0.074 Uiso 1 1 calc R U .
C39 C 0.2389(3) 0.3838(3) 0.05696(9) 0.0458(7) Uani 1 1 d . . .
C40 C 0.1812(3) 0.4718(3) 0.03669(9) 0.0516(8) Uani 1 1 d . . .
H40 H 0.1706 0.4648 0.0103 0.062 Uiso 1 1 calc R U .
C41 C 0.1384(3) 0.5698(3) 0.05335(8) 0.0447(7) Uani 1 1 d . . .
C42 C 0.0778(3) 0.6610(4) 0.03257(10) 0.0591(10) Uani 1 1 d . . .
H42 H 0.0660 0.6545 0.0062 0.071 Uiso 1 1 calc R U .
C43 C 0.0373(3) 0.7554(4) 0.04929(10) 0.0624(10) Uani 1 1 d . . .
H43 H -0.0029 0.8146 0.0347 0.075 Uiso 1 1 calc R U .
C44 C 0.0534(3) 0.7685(3) 0.08835(10) 0.0552(9) Uani 1 1 d . . .
H44 H 0.0254 0.8369 0.0997 0.066 Uiso 1 1 calc R U .
C45 C 0.1086(3) 0.6837(3) 0.10972(9) 0.0419(7) Uani 1 1 d . . .
H45 H 0.1178 0.6929 0.1360 0.050 Uiso 1 1 calc R U .
C46 C 0.1528(2) 0.5813(3) 0.09323(7) 0.0362(6) Uani 1 1 d . . .
N3 N 0.3583(2) 0.5409(2) 0.21207(6) 0.0378(5) Uani 1 1 d . . .
N4 N 0.1183(2) 0.4699(2) 0.21413(6) 0.0381(5) Uani 1 1 d . . .
Ni2 Ni 0.2500 0.50632(4) 0.2500 0.03305(14) Uani 1 2 d S T P
C47 C 0.6720(7) 0.2903(5) 0.04228(19) 0.142(3) Uani 1 1 d D . .
H47A H 0.6197 0.2434 0.0576 0.214 Uiso 1 1 calc R U .
H47B H 0.7570 0.2597 0.0441 0.214 Uiso 1 1 calc R U .
H47C H 0.6385 0.2876 0.0163 0.214 Uiso 1 1 calc R U .
C48 C 0.6730(4) 0.4005(3) 0.05443(12) 0.1024(17) Uani 1 1 d DG . .
C49 C 0.7808(4) 0.4443(4) 0.07271(13) 0.151(3) Uani 1 1 d G . .
H49 H 0.8507 0.3954 0.0779 0.181 Uiso 1 1 calc R U .
C50 C 0.7863(4) 0.5595(4) 0.08343(13) 0.150(3) Uani 1 1 d G . .
H50 H 0.8600 0.5894 0.0959 0.181 Uiso 1 1 calc R U .
C51 C 0.6841(6) 0.6311(3) 0.07587(13) 0.151(3) Uani 1 1 d G . .
H51 H 0.6879 0.7099 0.0832 0.181 Uiso 1 1 calc R U .
C52 C 0.5763(4) 0.5873(4) 0.05760(13) 0.151(3) Uani 1 1 d G . .
H52 H 0.5065 0.6362 0.0524 0.181 Uiso 1 1 calc R U .
C53 C 0.5708(3) 0.4720(4) 0.04688(12) 0.120(2) Uani 1 1 d G . .
H53 H 0.4971 0.4421 0.0344 0.144 Uiso 1 1 calc R U .

loop_
_atom_site_aniso_label
_atom_site_aniso_U_11
_atom_site_aniso_U_22
_atom_site_aniso_U_33
_atom_site_aniso_U_23
_atom_site_aniso_U_13
_atom_site_aniso_U_12
C1 0.0541(17) 0.0479(16) 0.0237(15) 0.0067(12) 0.0028(13) 0.0128(13)
C2 0.0565(18) 0.0446(16) 0.0318(17) 0.0012(12) 0.0073(13) 0.0146(14)
C3 0.0441(15) 0.0430(15) 0.0231(15) -0.0027(11) 0.0060(11) 0.0023(12)
C4 0.0319(12) 0.0411(14) 0.0156(13) -0.0013(10) 0.0013(10) 0.0001(10)
C5 0.0265(11) 0.0430(14) 0.0200(14) 0.0016(10) 0.0018(9) -0.0039(10)
C6 0.0307(12) 0.0416(14) 0.0183(14) 0.0005(10) -0.0019(10) -0.0009(10)
C7 0.0408(14) 0.0478(16) 0.0237(15) 0.0042(12) -0.0053(11) 0.0023(12)
C8 0.0512(17) 0.0465(16) 0.0332(17) -0.0028(12) -0.0086(13) 0.0162(13)
C9 0.0503(16) 0.0448(16) 0.0274(16) -0.0050(12) -0.0032(12) 0.0112(13)
C10 0.0355(12) 0.0363(13) 0.0186(13) 0.0018(10) 0.0005(10) -0.0010(10)
C11 0.0393(14) 0.0454(15) 0.0219(15) 0.0057(11) 0.0039(11) -0.0003(12)
C12 0.0471(17) 0.065(2) 0.0284(17) 0.0024(14) 0.0028(13) -0.0100(15)
C13 0.0488(19) 0.090(3) 0.055(2) 0.006(2) 0.0094(17) -0.0244(19)
C14 0.063(2) 0.112(3) 0.046(2) 0.015(2) 0.0230(19) -0.023(2)
C15 0.064(2) 0.089(3) 0.0266(18) 0.0108(17) 0.0159(16) -0.003(2)
C16 0.0514(17) 0.0510(17) 0.0202(15) 0.0045(11) 0.0057(12) 0.0012(13)
C17 0.064(2) 0.0529(17) 0.0166(15) -0.0001(12) -0.0015(13) 0.0061(15)
C18 0.0476(16) 0.0426(15) 0.0255(16) -0.0013(11) -0.0072(12) 0.0013(12)
C19 0.064(2) 0.062(2) 0.035(2) -0.0047(15) -0.0209(16) -0.0067(17)
C20 0.061(2) 0.077(3) 0.060(3) 0.003(2) -0.0280(19) -0.0239(19)
C21 0.0442(18) 0.073(2) 0.059(2) 0.0089(18) -0.0082(16) -0.0165(16)
C22 0.0430(15) 0.0563(18) 0.0314(17) 0.0070(13) -0.0015(12) -0.0077(13)
C23 0.0365(13) 0.0401(14) 0.0219(14) 0.0020(11) -0.0032(11) -0.0007(11)
N1 0.0408(12) 0.0417(12) 0.0169(12) 0.0015(9) 0.0037(9) 0.0051(9)
N2 0.0382(12) 0.0429(12) 0.0169(12) -0.0013(9) -0.0019(9) 0.0056(9)
Ni1 0.0350(2) 0.0394(3) 0.0138(2) 0.000 -0.00017(18) 0.000
C24 0.0558(19) 0.072(2) 0.0326(18) -0.0082(15) -0.0087(14) -0.0267(17)
C25 0.0515(19) 0.088(3) 0.040(2) 0.0000(17) -0.0027(15) -0.0344(18)
C26 0.0464(16) 0.062(2) 0.0284(17) 0.0009(13) -0.0012(13) -0.0154(14)
C27 0.0397(14) 0.0410(14) 0.0224(15) -0.0023(11) -0.0019(11) -0.0072(11)
C28 0.0401(13) 0.0344(13) 0.0199(14) -0.0007(10) -0.0035(10) -0.0019(11)
C29 0.0407(14) 0.0395(14) 0.0231(15) 0.0032(11) -0.0059(11) -0.0049(11)
C30 0.0433(16) 0.067(2) 0.0268(17) 0.0062(14) -0.0067(12) -0.0138(14)
C31 0.0530(19) 0.098(3) 0.037(2) 0.0111(18) -0.0022(15) -0.0338(19)
C32 0.0549(19) 0.077(2) 0.0299(18) 0.0083(15) 0.0033(14) -0.0212(17)
C33 0.0331(12) 0.0495(16) 0.0200(14) -0.0014(11) -0.0030(10) -0.0073(11)
C34 0.0346(14) 0.0528(17) 0.0262(16) -0.0073(12) -0.0047(11) -0.0062(12)
C35 0.0419(16) 0.0543(18) 0.0415(19) -0.0127(14) -0.0080(13) -0.0001(13)
C36 0.0491(19) 0.060(2) 0.073(3) -0.0233(19) -0.0122(17) 0.0056(16)
C37 0.055(2) 0.076(3) 0.071(3) -0.036(2) -0.0003(19) 0.0057(19)
C38 0.056(2) 0.092(3) 0.037(2) -0.0309(19) 0.0019(16) -0.010(2)
C39 0.0388(15) 0.067(2) 0.0308(17) -0.0133(14) 0.0013(12) -0.0067(14)
C40 0.0483(17) 0.087(3) 0.0190(17) -0.0047(15) -0.0007(13) -0.0118(17)
C41 0.0388(15) 0.071(2) 0.0238(16) 0.0090(14) -0.0006(12) -0.0067(14)
C42 0.0517(19) 0.095(3) 0.0303(19) 0.0209(18) -0.0020(15) -0.0010(19)
C43 0.052(2) 0.083(3) 0.052(2) 0.038(2) 0.0030(16) 0.0043(18)
C44 0.0505(18) 0.058(2) 0.058(2) 0.0211(17) 0.0128(16) 0.0047(15)
C45 0.0429(15) 0.0502(17) 0.0329(17) 0.0091(13) 0.0052(12) -0.0017(13)
C46 0.0329(13) 0.0530(16) 0.0225(15) 0.0063(12) 0.0004(11) -0.0049(12)
N3 0.0449(13) 0.0461(13) 0.0211(13) -0.0025(10) -0.0059(10) -0.0111(11)
N4 0.0459(13) 0.0472(13) 0.0207(13) 0.0047(10) -0.0020(10) -0.0105(10)
Ni2 0.0424(3) 0.0384(3) 0.0175(3) 0.000 -0.00438(19) 0.000
C47 0.186(7) 0.107(5) 0.136(6) -0.015(4) 0.020(5) -0.008(5)
C48 0.135(5) 0.084(4) 0.089(4) -0.001(3) 0.016(4) -0.006(3)
C49 0.146(6) 0.170(7) 0.125(6) -0.006(5) -0.081(5) -0.022(5)
C50 0.132(6) 0.140(6) 0.169(7) -0.014(6) -0.064(5) -0.024(5)
C51 0.195(8) 0.126(5) 0.119(6) -0.009(4) -0.088(6) -0.019(5)
C52 0.218(9) 0.133(6) 0.103(5) 0.000(5) 0.023(6) 0.023(6)
C53 0.079(4) 0.129(5) 0.152(6) -0.015(5) 0.004(4) 0.006(4)

loop_
_atom_type_symbol
_atom_type_description
_atom_type_scat_dispersion_real
_atom_type_scat_dispersion_imag
_atom_type_scat_source
C C 0.0033 0.0016 'International Tables Vol C Tables 4.2.6.8 and 6.1.1.4'
H H 0.0000 0.0000 'International Tables Vol C Tables 4.2.6.8 and 6.1.1.4'
N N 0.0061 0.0033 'International Tables Vol C Tables 4.2.6.8 and 6.1.1.4'
Ni Ni 0.3393 1.1124 'International Tables Vol C Tables 4.2.6.8 and 6.1.1.4'

loop_
_geom_angle_atom_site_label_1
_geom_angle_atom_site_label_2
_geom_angle_atom_site_label_3
_geom_angle
_geom_angle_site_symmetry_1
_geom_angle_site_symmetry_3
N1 C1 C2 111.9(2) . .
N1 C1 H1 124.1 . .
C2 C1 H1 124.1 . .
C3 C2 C1 105.9(3) . .
C3 C2 H2 127.1 . .
C1 C2 H2 127.1 . .
C2 C3 C4 107.6(2) . .
C2 C3 H3 126.2 . .
C4 C3 H3 126.2 . .
N1 C4 C5 123.2(2) . .
N1 C4 C3 108.8(2) . .
C5 C4 C3 127.7(2) . .
C6 C5 C4 124.1(2) . .
C6 C5 C10 119.1(2) . .
C4 C5 C10 116.8(2) . .
C5 C6 N2 123.8(2) . .
C5 C6 C7 127.6(2) . .
N2 C6 C7 108.3(2) . .
C8 C7 C6 107.7(2) . .
C8 C7 H7 126.2 . .
C6 C7 H7 126.2 . .
C7 C8 C9 106.1(3) . .
C7 C8 H8 126.9 . .
C9 C8 H8 126.9 . .
N2 C9 C8 112.0(3) . .
N2 C9 H9 124.0 . .
C8 C9 H9 124.0 . .
C11 C10 C23 120.6(2) . .
C11 C10 C5 119.8(2) . .
C23 C10 C5 119.5(2) . .
C10 C11 C12 122.3(3) . .
C10 C11 C16 119.1(3) . .
C12 C11 C16 118.7(3) . .
C13 C12 C11 120.5(3) . .
C13 C12 H12 119.7 . .
C11 C12 H12 119.7 . .
C12 C13 C14 120.8(3) . .
C12 C13 H13 119.6 . .
C14 C13 H13 119.6 . .
C15 C14 C13 120.6(3) . .
C15 C14 H14 119.7 . .
C13 C14 H14 119.7 . .
C14 C15 C16 120.9(3) . .
C14 C15 H15 119.5 . .
C16 C15 H15 119.5 . .
C17 C16 C11 120.0(3) . .
C17 C16 C15 121.6(3) . .
C11 C16 C15 118.4(3) . .
C16 C17 C18 121.3(3) . .
C16 C17 H17 119.3 . .
C18 C17 H17 119.3 . .
C17 C18 C19 121.9(3) . .
C17 C18 C23 119.9(3) . .
C19 C18 C23 118.2(3) . .
C20 C19 C18 121.1(3) . .
C20 C19 H19 119.4 . .
C18 C19 H19 119.4 . .
C19 C20 C21 120.9(3) . .
C19 C20 H20 119.5 . .
C21 C20 H20 119.5 . .
C22 C21 C20 120.1(3) . .
C22 C21 H21 120.0 . .
C20 C21 H21 120.0 . .
C21 C22 C23 121.1(3) . .
C21 C22 H22 119.4 . .
C23 C22 H22 119.4 . .
C10 C23 C22 122.4(2) . .
C10 C23 C18 119.0(2) . .
C22 C23 C18 118.6(3) . .
C1 N1 C4 105.8(2) . .
C1 N1 Ni1 124.82(19) . .
C4 N1 Ni1 128.71(18) . .
C9 N2 C6 105.9(2) . .
C9 N2 Ni1 125.03(18) . .
C6 N2 Ni1 127.84(18) . .
N1 Ni1 N1 92.78(13) 2_655 .
N1 Ni1 N2 153.54(10) 2_655 .
N1 Ni1 N2 92.12(9) . .
N1 Ni1 N2 92.12(9) 2_655 2_655
N1 Ni1 N2 153.54(10) . 2_655
N2 Ni1 N2 94.97(13) . 2_655
N3 C24 C25 112.0(3) . .
N3 C24 H24 124.0 . .
C25 C24 H24 124.0 . .
C26 C25 C24 106.1(3) . .
C26 C25 H25 127.0 . .
C24 C25 H25 127.0 . .
C25 C26 C27 107.4(3) . .
C25 C26 H26 126.3 . .
C27 C26 H26 126.3 . .
C28 C27 N3 123.4(2) . .
C28 C27 C26 127.3(3) . .
N3 C27 C26 109.1(2) . .
C29 C28 C27 123.6(3) . .
C29 C28 C33 118.0(2) . .
C27 C28 C33 118.4(2) . .
C28 C29 N4 124.3(2) . .
C28 C29 C30 126.7(3) . .
N4 C29 C30 108.8(2) . .
C31 C30 C29 107.3(3) . .
C31 C30 H30 126.4 . .
C29 C30 H30 126.4 . .
C30 C31 C32 106.0(3) . .
C30 C31 H31 127.0 . .
C32 C31 H31 127.0 . .
N4 C32 C31 112.4(3) . .
N4 C32 H32 123.8 . .
C31 C32 H32 123.8 . .
C34 C33 C46 120.6(3) . .
C34 C33 C28 119.3(3) . .
C46 C33 C28 120.1(2) . .
C33 C34 C35 122.7(3) . .
C33 C34 C39 119.4(3) . .
C35 C34 C39 117.9(3) . .
C36 C35 C34 121.7(3) . .
C36 C35 H35 119.2 . .
C34 C35 H35 119.2 . .
C35 C36 C37 120.3(4) . .
C35 C36 H36 119.9 . .
C37 C36 H36 119.9 . .
C38 C37 C36 120.8(3) . .
C38 C37 H37 119.6 . .
C36 C37 H37 119.6 . .
C37 C38 C39 121.8(3) . .
C37 C38 H38 119.1 . .
C39 C38 H38 119.1 . .
C40 C39 C34 119.3(3) . .
C40 C39 C38 123.2(3) . .
C34 C39 C38 117.5(3) . .
C39 C40 C41 122.2(3) . .
C39 C40 H40 118.9 . .
C41 C40 H40 118.9 . .
C40 C41 C42 122.5(3) . .
C40 C41 C46 119.6(3) . .
C42 C41 C46 117.9(3) . .
C43 C42 C41 121.5(3) . .
C43 C42 H42 119.3 . .
C41 C42 H42 119.3 . .
C42 C43 C44 121.0(3) . .
C42 C43 H43 119.5 . .
C44 C43 H43 119.5 . .
C45 C44 C43 120.2(3) . .
C45 C44 H44 119.9 . .
C43 C44 H44 119.9 . .
C44 C45 C46 120.9(3) . .
C44 C45 H45 119.6 . .
C46 C45 H45 119.6 . .
C33 C46 C45 122.5(3) . .
C33 C46 C41 119.0(3) . .
C45 C46 C41 118.5(3) . .
C24 N3 C27 105.4(2) . .
C24 N3 Ni2 124.8(2) . .
C27 N3 Ni2 128.94(18) . .
C32 N4 C29 105.5(2) . .
C32 N4 Ni2 125.1(2) . .
C29 N4 Ni2 128.14(19) . .
N3 Ni2 N3 155.62(15) 2 .
N3 Ni2 N4 93.89(10) 2 .
N3 Ni2 N4 91.50(10) . .
N3 Ni2 N4 91.50(10) 2 2
N3 Ni2 N4 93.89(10) . 2
N4 Ni2 N4 154.29(15) . 2
C48 C47 H47A 109.5 . .
C48 C47 H47B 109.5 . .
H47A C47 H47B 109.5 . .
C48 C47 H47C 109.5 . .
H47A C47 H47C 109.5 . .
H47B C47 H47C 109.5 . .
C47 C48 C49 119.1(5) . .
C47 C48 C53 120.8(5) . .
C49 C48 C53 120.0 . .
C50 C49 C48 120.0 . .
C50 C49 H49 120.0 . .
C48 C49 H49 120.0 . .
C49 C50 C51 120.0 . .
C49 C50 H50 120.0 . .
C51 C50 H50 120.0 . .
C52 C51 C50 120.0 . .
C52 C51 H51 120.0 . .
C50 C51 H51 120.0 . .
C53 C52 C51 120.0 . .
C53 C52 H52 120.0 . .
C51 C52 H52 120.0 . .
C52 C53 C48 120.0 . .
C52 C53 H53 120.0 . .
C48 C53 H53 120.0 . .

loop_
_geom_bond_atom_site_label_1
_geom_bond_atom_site_label_2
_geom_bond_distance
_geom_bond_site_symmetry_2
C1 N1 1.336(3) .
C1 C2 1.408(4) .
C1 H1 0.9500 .
C2 C3 1.363(4) .
C2 H2 0.9500 .
C3 C4 1.411(4) .
C3 H3 0.9500 .
C4 N1 1.392(3) .
C4 C5 1.394(4) .
C5 C6 1.380(4) .
C5 C10 1.497(4) .
C6 N2 1.397(3) .
C6 C7 1.418(4) .
C7 C8 1.365(4) .
C7 H7 0.9500 .
C8 C9 1.401(4) .
C8 H8 0.9500 .
C9 N2 1.339(3) .
C9 H9 0.9500 .
C10 C11 1.404(4) .
C10 C23 1.406(4) .
C11 C12 1.426(4) .
C11 C16 1.432(4) .
C12 C13 1.365(4) .
C12 H12 0.9500 .
C13 C14 1.409(5) .
C13 H13 0.9500 .
C14 C15 1.354(5) .
C14 H14 0.9500 .
C15 C16 1.433(4) .
C15 H15 0.9500 .
C16 C17 1.381(5) .
C17 C18 1.384(4) .
C17 H17 0.9500 .
C18 C19 1.429(4) .
C18 C23 1.432(4) .
C19 C20 1.348(5) .
C19 H19 0.9500 .
C20 C21 1.412(5) .
C20 H20 0.9500 .
C21 C22 1.361(4) .
C21 H21 0.9500 .
C22 C23 1.420(4) .
C22 H22 0.9500 .
N1 Ni1 1.885(2) .
N2 Ni1 1.897(2) .
Ni1 N1 1.885(2) 2_655
Ni1 N2 1.897(2) 2_655
C24 N3 1.338(4) .
C24 C25 1.406(5) .
C24 H24 0.9500 .
C25 C26 1.367(4) .
C25 H25 0.9500 .
C26 C27 1.409(4) .
C26 H26 0.9500 .
C27 C28 1.387(4) .
C27 N3 1.398(3) .
C28 C29 1.387(4) .
C28 C33 1.501(4) .
C29 N4 1.397(4) .
C29 C30 1.411(4) .
C30 C31 1.372(4) .
C30 H30 0.9500 .
C31 C32 1.392(5) .
C31 H31 0.9500 .
C32 N4 1.337(4) .
C32 H32 0.9500 .
C33 C34 1.403(4) .
C33 C46 1.405(4) .
C34 C35 1.420(4) .
C34 C39 1.438(4) .
C35 C36 1.356(4) .
C35 H35 0.9500 .
C36 C37 1.406(5) .
C36 H36 0.9500 .
C37 C38 1.327(6) .
C37 H37 0.9500 .
C38 C39 1.445(5) .
C38 H38 0.9500 .
C39 C40 1.377(5) .
C40 C41 1.378(5) .
C40 H40 0.9500 .
C41 C42 1.426(5) .
C41 C46 1.438(4) .
C42 C43 1.336(5) .
C42 H42 0.9500 .
C43 C44 1.412(5) .
C43 H43 0.9500 .
C44 C45 1.359(4) .
C44 H44 0.9500 .
C45 C46 1.423(4) .
C45 H45 0.9500 .
N3 Ni2 1.898(2) .
N4 Ni2 1.898(2) .
Ni2 N3 1.898(2) 2
Ni2 N4 1.898(2) 2
C47 C48 1.349(5) .
C47 H47A 0.9800 .
C47 H47B 0.9800 .
C47 H47C 0.9800 .
C48 C49 1.3900 .
C48 C53 1.3900 .
C49 C50 1.3900 .
C49 H49 0.9500 .
C50 C51 1.3900 .
C50 H50 0.9500 .
C51 C52 1.3900 .
C51 H51 0.9500 .
C52 C53 1.3900 .
C52 H52 0.9500 .
C53 H53 0.9500 .

loop_
_platon_squeeze_void_nr
_platon_squeeze_void_average_x
_platon_squeeze_void_average_y
_platon_squeeze_void_average_z
_platon_squeeze_void_volume
_platon_squeeze_void_count_electrons
_platon_squeeze_void_content
1 0.250 0.005 0.250 346 102 ' '
2 -0.250 -0.005 0.750 346 102 ' '
3 0.250 0.492 0.750 29 7 ' '
4 0.750 0.508 0.250 29 7 ' '
